data_4032935
loop_
_publ_author_name
'Zhang, Jian'
'Wu, Mingchang'
'Lu, Wei'
'Wang, Shuaifeng'
'Zhang, Yan'
'Cheng, Cungui'
'Zhu, Gangguo'

_publ_section_title
;
 Preparation of 2-Amino-5-homoallylfurans via Palladium-Catalyzed Tandem
 Cycloisomerization/Heck-Type Coupling of Homoallenyl Amides with
 Allyltrialkylsilanes.
;
_journal_issue 20
_journal_name_full 'The Journal of organic chemistry'
_journal_page_first 11134
_journal_page_last 11140
_journal_paper_doi 10.1021/acs.joc.7b02131
_journal_volume 82
_journal_year 2017
_chemical_formula_sum 'C22 H23 N O3 S'
_chemical_formula_weight 380.97
_chemical_name_systematic
; 
 ? 
;
_space_group_IT_number 2
_symmetry_cell_setting triclinic
_symmetry_space_group_name_Hall '-P 1'
_symmetry_space_group_name_H-M 'P -1'
_atom_sites_solution_hydrogens geom
_atom_sites_solution_primary direct
_atom_sites_solution_secondary difmap
_audit_creation_method SHELXL-97
_cell_angle_alpha 88.640(4)
_cell_angle_beta 76.819(4)
_cell_angle_gamma 85.895(4)
_cell_formula_units_Z 4
_cell_length_a 10.7119(7)
_cell_length_b 12.3681(7)
_cell_length_c 15.6167(10)
_cell_measurement_reflns_used 9891
_cell_measurement_temperature 296(2)
_cell_measurement_theta_max 27.59
_cell_measurement_theta_min 2.46
_cell_volume 2009.3(2)
_computing_structure_refinement 'SHELXL-97 (Sheldrick, 1997)'
_computing_structure_solution 'SHELXS-97 (Sheldrick, 1990)'
_diffrn_ambient_temperature 296(2)
_diffrn_measured_fraction_theta_full 0.975
_diffrn_measured_fraction_theta_max 0.975
_diffrn_measurement_device_type 'Bruker P4'
_diffrn_radiation_monochromator graphite
_diffrn_radiation_source 'fine-focus sealed tube'
_diffrn_radiation_type MoK\a
_diffrn_radiation_wavelength 0.71073
_diffrn_reflns_av_R_equivalents 0.0821
_diffrn_reflns_av_sigmaI/netI 0.0630
_diffrn_reflns_limit_h_max 12
_diffrn_reflns_limit_h_min -12
_diffrn_reflns_limit_k_max 14
_diffrn_reflns_limit_k_min -14
_diffrn_reflns_limit_l_max 18
_diffrn_reflns_limit_l_min -18
_diffrn_reflns_number 57443
_diffrn_reflns_theta_full 25.00
_diffrn_reflns_theta_max 25.00
_diffrn_reflns_theta_min 1.34
_exptl_absorpt_coefficient_mu 0.182
_exptl_absorpt_correction_T_max 0.980
_exptl_absorpt_correction_T_min 0.947
_exptl_crystal_colour colorless
_exptl_crystal_density_diffrn 1.259
_exptl_crystal_density_method 'not measured'
_exptl_crystal_description block
_exptl_crystal_F_000 806
_exptl_crystal_size_max 0.32
_exptl_crystal_size_mid 0.25
_exptl_crystal_size_min 0.11
_refine_diff_density_max 0.382
_refine_diff_density_min -0.294
_refine_diff_density_rms 0.059
_refine_ls_extinction_method none
_refine_ls_goodness_of_fit_ref 1.630
_refine_ls_hydrogen_treatment mixed
_refine_ls_matrix_type full
_refine_ls_number_parameters 487
_refine_ls_number_reflns 6896
_refine_ls_number_restraints 1
_refine_ls_restrained_S_all 1.632
_refine_ls_R_factor_all 0.1621
_refine_ls_R_factor_gt 0.1264
_refine_ls_shift/su_max 0.000
_refine_ls_shift/su_mean 0.000
_refine_ls_structure_factor_coef Fsqd
_refine_ls_weighting_details 'calc w=1/[\s^2^(Fo^2^)+(0.1000P)^2^+0.0000P] where P=(Fo^2^+2Fc^2^)/3'
_refine_ls_weighting_scheme calc
_refine_ls_wR_factor_gt 0.2489
_refine_ls_wR_factor_ref 0.2606
_reflns_number_gt 4768
_reflns_number_total 6896
_reflns_threshold_expression >2sigma(I)
_cod_data_source_file jo7b02131_si_002.cif
_cod_data_source_block a
_cod_depositor_comments
;
The following automatic conversions were performed:

'_symmetry_cell_setting' value 'Triclinic' changed to 'triclinic'
according to
/home/data/users/saulius/crontab/automatic-downloads/rss-feeds/ACS/lib/dictionaries/cif_core.dic
dictionary named 'cif_core.dic' version 2.4.2 from 2011-04-26.

Automatic conversion script
Id: cif_fix_values 4973 2017-02-22 13:04:09Z antanas 

 Adding full bibliography for 4032935.cif.

2020-06-08
Z value and formula fixed to values more according to usual
chemical conventions.                 miguel
;
_cod_original_formula_sum 'C44 H45 N2 O6 S2'
_cod_original_formula_weight 761.94
_cod_original_formula_units_Z 2
_cod_original_sg_symbol_H-M P-1
_cod_database_code 4032935

loop_
_symmetry_equiv_pos_as_xyz
'x, y, z'
'-x, -y, -z'

loop_
_atom_site_label
_atom_site_type_symbol
_atom_site_fract_x
_atom_site_fract_y
_atom_site_fract_z
_atom_site_U_iso_or_equiv
_atom_site_adp_type
_atom_site_occupancy
_atom_site_symmetry_multiplicity
_atom_site_calc_flag
_atom_site_refinement_flags
S1 S 0.51156(10) 0.49494(9) 0.35696(7) 0.0446(4) Uani 1 1 d .
C1 C 0.2322(5) -0.2442(3) 0.4277(3) 0.0543(13) Uani 1 1 d .
H1A H 0.2520 -0.3138 0.4467 0.065 Uiso 1 1 calc R
C2 C 0.3262(4) -0.1846(4) 0.3806(3) 0.0533(12) Uani 1 1 d .
H2A H 0.4108 -0.2138 0.3674 0.064 Uiso 1 1 calc R
C3 C 0.2981(4) -0.0820(3) 0.3523(3) 0.0449(11) Uani 1 1 d .
H3A H 0.3640 -0.0418 0.3209 0.054 Uiso 1 1 calc R
C4 C 0.1727(4) -0.0373(3) 0.3700(3) 0.0347(10) Uani 1 1 d .
C5 C 0.0778(4) -0.0976(3) 0.4179(3) 0.0480(11) Uani 1 1 d .
H5A H -0.0069 -0.0688 0.4308 0.058 Uiso 1 1 calc R
C6 C 0.1067(5) -0.2005(4) 0.4470(3) 0.0589(13) Uani 1 1 d .
H6A H 0.0417 -0.2404 0.4797 0.071 Uiso 1 1 calc R
C7 C 0.1396(3) 0.0730(3) 0.3389(3) 0.0354(10) Uani 1 1 d .
C8 C 0.0572(4) 0.0989(3) 0.2871(3) 0.0365(10) Uani 1 1 d .
C9 C 0.1833(3) 0.1742(3) 0.3604(3) 0.0370(10) Uani 1 1 d .
C10 C 0.2754(4) 0.1893(4) 0.4178(3) 0.0568(13) Uani 1 1 d .
H10A H 0.2885 0.2650 0.4206 0.085 Uiso 1 1 calc R
H10B H 0.3560 0.1502 0.3936 0.085 Uiso 1 1 calc R
H10C H 0.2406 0.1624 0.4759 0.085 Uiso 1 1 calc R
C11 C 0.1227(4) 0.2536(3) 0.3204(3) 0.0400(10) Uani 1 1 d .
C12 C -0.1432(4) 0.0114(3) 0.2933(3) 0.0392(10) Uani 1 1 d .
C13 C -0.1833(4) -0.0920(4) 0.2933(3) 0.0534(12) Uani 1 1 d .
H13A H -0.1292 -0.1465 0.2616 0.064 Uiso 1 1 calc R
C14 C -0.3044(5) -0.1140(4) 0.3407(3) 0.0644(15) Uani 1 1 d .
H14A H -0.3324 -0.1833 0.3396 0.077 Uiso 1 1 calc R
C15 C -0.2222(4) 0.0907(4) 0.3424(3) 0.0548(13) Uani 1 1 d .
H15A H -0.1952 0.1604 0.3432 0.066 Uiso 1 1 calc R
C16 C -0.3417(5) 0.0666(4) 0.3904(3) 0.0668(14) Uani 1 1 d .
H16A H -0.3947 0.1202 0.4241 0.080 Uiso 1 1 calc R
C17 C -0.3836(5) -0.0350(5) 0.3893(3) 0.0630(14) Uani 1 1 d .
H17A H -0.4649 -0.0503 0.4212 0.076 Uiso 1 1 calc R
C18 C -0.0467(5) 0.1475(4) 0.0993(3) 0.0646(14) Uani 1 1 d .
H18A H -0.0264 0.1487 0.0362 0.097 Uiso 1 1 calc R
H18B H -0.0148 0.2098 0.1205 0.097 Uiso 1 1 calc R
H18C H -0.1382 0.1488 0.1207 0.097 Uiso 1 1 calc R
C19 C 0.1174(4) 0.3738(3) 0.3195(3) 0.0496(12) Uani 1 1 d .
H19A H 0.1327 0.3990 0.2590 0.059 Uiso 1 1 calc R
H19B H 0.1861 0.3970 0.3444 0.059 Uiso 1 1 calc R
C20 C -0.0078(6) 0.4259(4) 0.3694(4) 0.091(2) Uani 1 1 d .
H20A H -0.0765 0.4008 0.3455 0.109 Uiso 1 1 calc R
H20B H -0.0218 0.4020 0.4302 0.109 Uiso 1 1 calc R
C21 C -0.0164(8) 0.5453(5) 0.3672(5) 0.116(3) Uani 1 1 d .
H21A H 0.0627 0.5759 0.3529 0.139 Uiso 1 1 calc R
C22 C -0.1044(8) 0.6081(6) 0.3803(6) 0.144(4) Uani 1 1 d .
H22A H -0.1872 0.5845 0.3950 0.173 Uiso 1 1 calc R
H22B H -0.0921 0.6819 0.3760 0.173 Uiso 1 1 calc R
C23 C 0.9145(6) 0.5881(7) 0.1169(4) 0.094(2) Uani 1 1 d .
H23A H 0.9945 0.6103 0.0879 0.113 Uiso 1 1 calc R
C24 C 0.8971(5) 0.4811(6) 0.1324(4) 0.092(2) Uani 1 1 d .
H24A H 0.9657 0.4304 0.1133 0.110 Uiso 1 1 calc R
C25 C 0.8144(7) 0.6627(5) 0.1439(4) 0.0825(19) Uani 1 1 d .
H25A H 0.8261 0.7360 0.1334 0.099 Uiso 1 1 calc R
C26 C 0.7797(4) 0.4460(4) 0.1760(3) 0.0616(14) Uani 1 1 d .
H26A H 0.7689 0.3726 0.1868 0.074 Uiso 1 1 calc R
C27 C 0.6956(5) 0.6301(4) 0.1870(3) 0.0623(14) Uani 1 1 d .
H27A H 0.6272 0.6813 0.2051 0.075 Uiso 1 1 calc R
C28 C 0.6786(4) 0.5222(4) 0.2029(3) 0.0432(11) Uani 1 1 d .
C29 C 0.4895(4) 0.4182(3) 0.2056(3) 0.0380(10) Uani 1 1 d .
C30 C 0.5964(5) 0.3856(4) 0.3962(3) 0.0685(15) Uani 1 1 d .
H30A H 0.5752 0.3856 0.4594 0.103 Uiso 1 1 calc R
H30B H 0.6871 0.3923 0.3753 0.103 Uiso 1 1 calc R
H30C H 0.5735 0.3189 0.3756 0.103 Uiso 1 1 calc R
C31 C 0.4041(3) 0.4380(3) 0.1548(3) 0.0362(10) Uani 1 1 d .
C32 C 0.3779(4) 0.3335(3) 0.1276(3) 0.0405(10) Uani 1 1 d .
C33 C 0.4463(4) 0.2585(3) 0.1648(3) 0.0460(11) Uani 1 1 d .
C34 C 0.2852(5) 0.3103(4) 0.0714(3) 0.0639(14) Uani 1 1 d .
H34A H 0.2860 0.2335 0.0637 0.096 Uiso 1 1 calc R
H34B H 0.3107 0.3449 0.0150 0.096 Uiso 1 1 calc R
H34C H 0.2001 0.3378 0.0998 0.096 Uiso 1 1 calc R
C35 C 0.4558(5) 0.1381(3) 0.1651(3) 0.0611(14) Uani 1 1 d .
H35A H 0.4350 0.1131 0.2257 0.073 Uiso 1 1 calc R
H35B H 0.3913 0.1137 0.1368 0.073 Uiso 1 1 calc R
C36 C 0.5816(6) 0.0859(4) 0.1215(5) 0.108(3) Uani 1 1 d U
H36A H 0.6514 0.1270 0.0992 0.130 Uiso 1 1 calc R
C37 C 0.5937(8) -0.0355(6) 0.1141(5) 0.112(2) Uani 1 1 d U
H37A H 0.6768 -0.0674 0.1054 0.135 Uiso 1 1 calc R
C38 C 0.5118(9) -0.0959(6) 0.1178(5) 0.123(3) Uani 1 1 d .
H38A H 0.4265 -0.0693 0.1264 0.147 Uiso 1 1 calc R
H38B H 0.5328 -0.1701 0.1121 0.147 Uiso 1 1 calc R
C39 C 0.2434(5) 0.7204(4) 0.1762(4) 0.0608(13) Uani 1 1 d .
H39A H 0.2102 0.7710 0.2200 0.073 Uiso 1 1 calc R
C40 C 0.3469(4) 0.5451(3) 0.1327(3) 0.0359(10) Uani 1 1 d .
C41 C 0.3403(4) 0.5712(4) 0.0468(3) 0.0476(11) Uani 1 1 d .
H41A H 0.3725 0.5210 0.0024 0.057 Uiso 1 1 calc R
C42 C 0.2969(4) 0.6220(3) 0.1971(3) 0.0481(11) Uani 1 1 d .
H42A H 0.2998 0.6066 0.2552 0.058 Uiso 1 1 calc R
C43 C 0.2870(5) 0.6696(4) 0.0264(3) 0.0565(13) Uani 1 1 d .
H43A H 0.2837 0.6857 -0.0316 0.068 Uiso 1 1 calc R
C44 C 0.2388(5) 0.7443(4) 0.0904(4) 0.0610(14) Uani 1 1 d .
H44A H 0.2029 0.8111 0.0762 0.073 Uiso 1 1 calc R
N1 N -0.0143(3) 0.0340(2) 0.2460(2) 0.0389(8) Uani 1 1 d .
N2 N 0.5531(3) 0.4886(3) 0.2481(2) 0.0394(9) Uani 1 1 d .
O4 O 0.3783(3) 0.4779(3) 0.38205(19) 0.0580(9) Uani 1 1 d .
O5 O 0.5565(3) 0.5923(2) 0.3814(2) 0.0597(9) Uani 1 1 d .
O6 O 0.5190(3) 0.3083(2) 0.21302(18) 0.0458(8) Uani 1 1 d .
O1 O 0.1606(3) 0.0349(2) 0.1119(2) 0.0624(9) Uani 1 1 d .
O2 O -0.0339(3) -0.0599(2) 0.1112(2) 0.0632(9) Uani 1 1 d .
O3 O 0.0434(2) 0.2086(2) 0.27390(18) 0.0414(7) Uani 1 1 d .
S2 S 0.02484(10) 0.02960(9) 0.13667(7) 0.0457(4) Uani 1 1 d .

loop_
_atom_site_aniso_label
_atom_site_aniso_U_11
_atom_site_aniso_U_22
_atom_site_aniso_U_33
_atom_site_aniso_U_23
_atom_site_aniso_U_13
_atom_site_aniso_U_12
S1 0.0495(7) 0.0488(8) 0.0357(7) -0.0046(5) -0.0125(5) 0.0061(5)
C1 0.076(3) 0.031(3) 0.062(3) 0.005(2) -0.029(3) 0.001(2)
C2 0.053(3) 0.045(3) 0.062(3) 0.000(2) -0.018(2) 0.008(2)
C3 0.043(2) 0.034(3) 0.057(3) 0.007(2) -0.011(2) -0.0006(19)
C4 0.042(2) 0.030(2) 0.034(2) 0.0002(19) -0.0120(18) -0.0059(18)
C5 0.048(3) 0.039(3) 0.056(3) 0.005(2) -0.012(2) -0.003(2)
C6 0.065(3) 0.050(3) 0.061(3) 0.015(3) -0.011(3) -0.012(2)
C7 0.033(2) 0.034(3) 0.039(3) -0.002(2) -0.0067(18) -0.0031(17)
C8 0.040(2) 0.024(2) 0.047(3) -0.0015(19) -0.0124(19) -0.0043(17)
C9 0.036(2) 0.033(2) 0.043(3) -0.003(2) -0.0093(19) -0.0041(18)
C10 0.063(3) 0.048(3) 0.069(3) -0.003(2) -0.035(3) -0.004(2)
C11 0.039(2) 0.032(3) 0.049(3) -0.006(2) -0.009(2) -0.0089(19)
C12 0.042(2) 0.037(3) 0.042(3) 0.001(2) -0.017(2) -0.006(2)
C13 0.060(3) 0.042(3) 0.060(3) -0.006(2) -0.014(2) -0.012(2)
C14 0.076(4) 0.060(3) 0.063(4) 0.001(3) -0.017(3) -0.033(3)
C15 0.055(3) 0.039(3) 0.068(3) -0.003(2) -0.008(2) -0.005(2)
C16 0.056(3) 0.067(4) 0.071(4) -0.005(3) 0.000(3) 0.000(3)
C17 0.048(3) 0.084(4) 0.058(3) 0.003(3) -0.009(2) -0.018(3)
C18 0.082(4) 0.060(3) 0.055(3) 0.005(3) -0.026(3) 0.001(3)
C19 0.053(3) 0.032(3) 0.064(3) -0.002(2) -0.014(2) -0.005(2)
C20 0.102(5) 0.046(4) 0.101(5) 0.013(3) 0.024(4) 0.002(3)
C21 0.132(6) 0.051(4) 0.126(6) 0.003(4) 0.041(5) 0.021(4)
C22 0.122(6) 0.088(6) 0.243(11) -0.055(6) -0.092(7) 0.030(5)
C23 0.080(5) 0.140(7) 0.066(4) -0.005(4) -0.008(3) -0.056(5)
C24 0.049(3) 0.121(6) 0.099(5) -0.027(4) -0.003(3) -0.006(3)
C25 0.109(5) 0.084(5) 0.060(4) 0.009(3) -0.016(4) -0.050(4)
C26 0.053(3) 0.059(3) 0.068(4) -0.018(3) -0.004(2) 0.001(2)
C27 0.084(4) 0.055(3) 0.049(3) 0.000(3) -0.017(3) -0.011(3)
C28 0.052(3) 0.045(3) 0.036(3) -0.004(2) -0.016(2) -0.010(2)
C29 0.046(2) 0.036(3) 0.032(2) -0.002(2) -0.0083(19) -0.0018(19)
C30 0.085(4) 0.073(4) 0.046(3) 0.000(3) -0.022(3) 0.027(3)
C31 0.037(2) 0.039(3) 0.031(2) -0.001(2) -0.0032(18) -0.0034(18)
C32 0.043(2) 0.037(3) 0.042(3) -0.008(2) -0.008(2) -0.005(2)
C33 0.048(3) 0.038(3) 0.050(3) -0.006(2) -0.006(2) -0.009(2)
C34 0.066(3) 0.059(3) 0.076(4) -0.011(3) -0.031(3) -0.013(2)
C35 0.067(3) 0.039(3) 0.074(4) 0.001(3) -0.007(3) -0.009(2)
C36 0.099(5) 0.036(3) 0.156(7) -0.004(4) 0.040(4) -0.002(3)
C37 0.116(6) 0.081(5) 0.131(7) 0.007(5) -0.011(5) -0.007(4)
C38 0.157(8) 0.095(6) 0.118(6) 0.004(5) -0.028(5) -0.034(5)
C39 0.080(4) 0.041(3) 0.064(4) -0.017(3) -0.024(3) 0.012(2)
C40 0.038(2) 0.036(3) 0.035(3) 0.000(2) -0.0080(18) -0.0078(18)
C41 0.054(3) 0.049(3) 0.038(3) -0.003(2) -0.008(2) 0.002(2)
C42 0.065(3) 0.041(3) 0.040(3) -0.002(2) -0.016(2) -0.002(2)
C43 0.069(3) 0.052(3) 0.051(3) 0.008(3) -0.021(3) 0.002(3)
C44 0.076(3) 0.040(3) 0.069(4) 0.005(3) -0.026(3) 0.012(2)
N1 0.0385(18) 0.033(2) 0.047(2) -0.0019(16) -0.0139(16) -0.0060(15)
N2 0.0439(19) 0.043(2) 0.034(2) -0.0037(16) -0.0132(16) -0.0021(16)
O4 0.0466(18) 0.079(2) 0.046(2) -0.0002(17) -0.0057(14) -0.0026(16)
O5 0.072(2) 0.059(2) 0.049(2) -0.0176(16) -0.0167(16) -0.0016(16)
O6 0.0551(18) 0.0342(18) 0.0488(19) 0.0031(14) -0.0147(14) 0.0003(14)
O1 0.0471(18) 0.068(2) 0.068(2) -0.0078(18) -0.0027(16) -0.0037(15)
O2 0.080(2) 0.056(2) 0.054(2) -0.0164(16) -0.0105(17) -0.0177(17)
O3 0.0457(16) 0.0312(17) 0.0512(19) 0.0014(14) -0.0193(14) -0.0036(12)
S2 0.0486(7) 0.0405(7) 0.0476(8) -0.0077(6) -0.0095(5) -0.0019(5)

loop_
_atom_type_symbol
_atom_type_description
_atom_type_scat_dispersion_real
_atom_type_scat_dispersion_imag
_atom_type_scat_source
C C 0.0033 0.0016 'International Tables Vol C Tables 4.2.6.8 and 6.1.1.4'
H H 0.0000 0.0000 'International Tables Vol C Tables 4.2.6.8 and 6.1.1.4'
N N 0.0061 0.0033 'International Tables Vol C Tables 4.2.6.8 and 6.1.1.4'
O O 0.0106 0.0060 'International Tables Vol C Tables 4.2.6.8 and 6.1.1.4'
S S 0.1246 0.1234 'International Tables Vol C Tables 4.2.6.8 and 6.1.1.4'

loop_
_geom_angle_atom_site_label_1
_geom_angle_atom_site_label_2
_geom_angle_atom_site_label_3
_geom_angle
O4 S1 O5 119.51(19)
O4 S1 N2 106.82(17)
O5 S1 N2 107.08(17)
O4 S1 C30 108.3(2)
O5 S1 C30 108.1(2)
N2 S1 C30 106.3(2)
C2 C1 C6 119.3(4)
C2 C1 H1A 120.4
C6 C1 H1A 120.4
C1 C2 C3 120.8(4)
C1 C2 H2A 119.6
C3 C2 H2A 119.6
C4 C3 C2 120.7(4)
C4 C3 H3A 119.6
C2 C3 H3A 119.6
C5 C4 C3 118.4(4)
C5 C4 C7 119.9(4)
C3 C4 C7 121.8(3)
C4 C5 C6 120.7(4)
C4 C5 H5A 119.7
C6 C5 H5A 119.7
C1 C6 C5 120.1(4)
C1 C6 H6A 120.0
C5 C6 H6A 120.0
C8 C7 C9 105.8(3)
C8 C7 C4 126.3(3)
C9 C7 C4 127.8(3)
O3 C8 C7 111.8(3)
O3 C8 N1 116.8(3)
C7 C8 N1 131.4(4)
C11 C9 C7 106.8(3)
C11 C9 C10 126.5(4)
C7 C9 C10 126.7(4)
C9 C10 H10A 109.5
C9 C10 H10B 109.5
H10A C10 H10B 109.5
C9 C10 H10C 109.5
H10A C10 H10C 109.5
H10B C10 H10C 109.5
C9 C11 O3 110.0(3)
C9 C11 C19 134.9(4)
O3 C11 C19 115.0(4)
C13 C12 C15 119.8(4)
C13 C12 N1 119.7(4)
C15 C12 N1 120.4(3)
C12 C13 C14 119.6(5)
C12 C13 H13A 120.2
C14 C13 H13A 120.2
C17 C14 C13 120.7(4)
C17 C14 H14A 119.7
C13 C14 H14A 119.7
C12 C15 C16 119.7(4)
C12 C15 H15A 120.1
C16 C15 H15A 120.1
C17 C16 C15 120.9(5)
C17 C16 H16A 119.5
C15 C16 H16A 119.5
C14 C17 C16 119.3(4)
C14 C17 H17A 120.4
C16 C17 H17A 120.4
S2 C18 H18A 109.5
S2 C18 H18B 109.5
H18A C18 H18B 109.5
S2 C18 H18C 109.5
H18A C18 H18C 109.5
H18B C18 H18C 109.5
C11 C19 C20 113.9(4)
C11 C19 H19A 108.8
C20 C19 H19A 108.8
C11 C19 H19B 108.8
C20 C19 H19B 108.8
H19A C19 H19B 107.7
C21 C20 C19 114.8(5)
C21 C20 H20A 108.6
C19 C20 H20A 108.6
C21 C20 H20B 108.6
C19 C20 H20B 108.6
H20A C20 H20B 107.6
C22 C21 C20 131.4(8)
C22 C21 H21A 114.3
C20 C21 H21A 114.3
C21 C22 H22A 120.0
C21 C22 H22B 120.0
H22A C22 H22B 120.0
C24 C23 C25 119.7(6)
C24 C23 H23A 120.2
C25 C23 H23A 120.2
C23 C24 C26 121.4(6)
C23 C24 H24A 119.3
C26 C24 H24A 119.3
C23 C25 C27 120.3(6)
C23 C25 H25A 119.8
C27 C25 H25A 119.8
C28 C26 C24 118.5(5)
C28 C26 H26A 120.7
C24 C26 H26A 120.7
C28 C27 C25 119.8(5)
C28 C27 H27A 120.1
C25 C27 H27A 120.1
C27 C28 C26 120.3(4)
C27 C28 N2 119.5(4)
C26 C28 N2 120.2(4)
C31 C29 O6 111.3(3)
C31 C29 N2 131.5(4)
O6 C29 N2 117.2(3)
S1 C30 H30A 109.5
S1 C30 H30B 109.5
H30A C30 H30B 109.5
S1 C30 H30C 109.5
H30A C30 H30C 109.5
H30B C30 H30C 109.5
C29 C31 C32 105.5(4)
C29 C31 C40 127.4(4)
C32 C31 C40 127.1(4)
C33 C32 C31 107.5(4)
C33 C32 C34 125.6(4)
C31 C32 C34 126.8(4)
C32 C33 O6 110.1(3)
C32 C33 C35 133.2(4)
O6 C33 C35 116.7(4)
C32 C34 H34A 109.5
C32 C34 H34B 109.5
H34A C34 H34B 109.5
C32 C34 H34C 109.5
H34A C34 H34C 109.5
H34B C34 H34C 109.5
C36 C35 C33 115.9(4)
C36 C35 H35A 108.3
C33 C35 H35A 108.3
C36 C35 H35B 108.3
C33 C35 H35B 108.3
H35A C35 H35B 107.4
C35 C36 C37 118.1(5)
C35 C36 H36A 121.0
C37 C36 H36A 121.0
C38 C37 C36 128.8(8)
C38 C37 H37A 115.6
C36 C37 H37A 115.6
C37 C38 H38A 120.0
C37 C38 H38B 120.0
H38A C38 H38B 120.0
C42 C39 C44 120.1(4)
C42 C39 H39A 119.9
C44 C39 H39A 119.9
C41 C40 C42 117.7(4)
C41 C40 C31 120.9(4)
C42 C40 C31 121.4(4)
C40 C41 C43 121.0(4)
C40 C41 H41A 119.5
C43 C41 H41A 119.5
C39 C42 C40 121.0(4)
C39 C42 H42A 119.5
C40 C42 H42A 119.5
C44 C43 C41 120.5(4)
C44 C43 H43A 119.8
C41 C43 H43A 119.8
C43 C44 C39 119.8(4)
C43 C44 H44A 120.1
C39 C44 H44A 120.1
C8 N1 C12 118.2(3)
C8 N1 S2 117.2(3)
C12 N1 S2 120.0(2)
C29 N2 C28 119.3(3)
C29 N2 S1 118.2(3)
C28 N2 S1 118.8(3)
C29 O6 C33 105.6(3)
C8 O3 C11 105.6(3)
O1 S2 O2 120.3(2)
O1 S2 N1 106.11(18)
O2 S2 N1 107.19(17)
O1 S2 C18 108.4(2)
O2 S2 C18 107.6(2)
N1 S2 C18 106.5(2)

loop_
_geom_bond_atom_site_label_1
_geom_bond_atom_site_label_2
_geom_bond_distance
S1 O4 1.422(3)
S1 O5 1.420(3)
S1 N2 1.659(3)
S1 C30 1.753(5)
C1 C2 1.357(6)
C1 C6 1.381(6)
C1 H1A 0.9300
C2 C3 1.370(5)
C2 H2A 0.9300
C3 C4 1.385(5)
C3 H3A 0.9300
C4 C5 1.373(5)
C4 C7 1.484(5)
C5 C6 1.379(6)
C5 H5A 0.9300
C6 H6A 0.9300
C7 C8 1.345(5)
C7 C9 1.440(5)
C8 O3 1.370(4)
C8 N1 1.407(5)
C9 C11 1.356(5)
C9 C10 1.501(5)
C10 H10A 0.9600
C10 H10B 0.9600
C10 H10C 0.9600
C11 O3 1.388(4)
C11 C19 1.483(5)
C12 C13 1.377(6)
C12 C15 1.374(6)
C12 N1 1.453(5)
C13 C14 1.381(6)
C13 H13A 0.9300
C14 C17 1.369(7)
C14 H14A 0.9300
C15 C16 1.377(6)
C15 H15A 0.9300
C16 C17 1.365(7)
C16 H16A 0.9300
C17 H17A 0.9300
C18 S2 1.749(5)
C18 H18A 0.9600
C18 H18B 0.9600
C18 H18C 0.9600
C19 C20 1.499(7)
C19 H19A 0.9700
C19 H19B 0.9700
C20 C21 1.473(7)
C20 H20A 0.9700
C20 H20B 0.9700
C21 C22 1.161(8)
C21 H21A 0.9300
C22 H22A 0.9300
C22 H22B 0.9300
C23 C24 1.358(8)
C23 C25 1.360(9)
C23 H23A 0.9300
C24 C26 1.381(7)
C24 H24A 0.9300
C25 C27 1.380(7)
C25 H25A 0.9300
C26 C28 1.380(6)
C26 H26A 0.9300
C27 C28 1.369(6)
C27 H27A 0.9300
C28 N2 1.453(5)
C29 C31 1.348(5)
C29 O6 1.381(4)
C29 N2 1.407(5)
C30 H30A 0.9600
C30 H30B 0.9600
C30 H30C 0.9600
C31 C32 1.436(5)
C31 C40 1.485(5)
C32 C33 1.344(6)
C32 C34 1.512(6)
C33 O6 1.382(5)
C33 C35 1.486(6)
C34 H34A 0.9600
C34 H34B 0.9600
C34 H34C 0.9600
C35 C36 1.474(7)
C35 H35A 0.9700
C35 H35B 0.9700
C36 C37 1.503(8)
C36 H36A 0.9300
C37 C38 1.183(8)
C37 H37A 0.9300
C38 H38A 0.9300
C38 H38B 0.9300
C39 C42 1.372(6)
C39 C44 1.375(7)
C39 H39A 0.9300
C40 C41 1.390(6)
C40 C42 1.389(6)
C41 C43 1.369(6)
C41 H41A 0.9300
C42 H42A 0.9300
C43 C44 1.364(7)
C43 H43A 0.9300
C44 H44A 0.9300
N1 S2 1.664(4)
O1 S2 1.423(3)
O2 S2 1.420(3)

loop_
_geom_torsion_atom_site_label_1
_geom_torsion_atom_site_label_2
_geom_torsion_atom_site_label_3
_geom_torsion_atom_site_label_4
_geom_torsion
C6 C1 C2 C3 0.1(7)
C1 C2 C3 C4 -1.0(7)
C2 C3 C4 C5 1.2(6)
C2 C3 C4 C7 -179.1(4)
C3 C4 C5 C6 -0.5(6)
C7 C4 C5 C6 179.7(4)
C2 C1 C6 C5 0.6(7)
C4 C5 C6 C1 -0.4(7)
C5 C4 C7 C8 -58.2(6)
C3 C4 C7 C8 122.1(5)
C5 C4 C7 C9 118.8(4)
C3 C4 C7 C9 -60.9(6)
C9 C7 C8 O3 -0.4(4)
C4 C7 C8 O3 177.1(3)
C9 C7 C8 N1 179.6(4)
C4 C7 C8 N1 -2.8(7)
C8 C7 C9 C11 0.6(4)
C4 C7 C9 C11 -176.9(4)
C8 C7 C9 C10 179.1(4)
C4 C7 C9 C10 1.6(6)
C7 C9 C11 O3 -0.5(4)
C10 C9 C11 O3 -179.1(4)
C7 C9 C11 C19 175.6(4)
C10 C9 C11 C19 -2.9(8)
C15 C12 C13 C14 1.9(7)
N1 C12 C13 C14 177.9(4)
C12 C13 C14 C17 -1.6(7)
C13 C12 C15 C16 -0.8(7)
N1 C12 C15 C16 -176.7(4)
C12 C15 C16 C17 -0.7(8)
C13 C14 C17 C16 0.1(8)
C15 C16 C17 C14 1.0(8)
C9 C11 C19 C20 -107.6(6)
O3 C11 C19 C20 68.5(5)
C11 C19 C20 C21 -178.4(6)
C19 C20 C21 C22 159.7(9)
C25 C23 C24 C26 -0.5(10)
C24 C23 C25 C27 0.0(9)
C23 C24 C26 C28 0.7(9)
C23 C25 C27 C28 0.4(8)
C25 C27 C28 C26 -0.2(7)
C25 C27 C28 N2 -179.9(4)
C24 C26 C28 C27 -0.4(7)
C24 C26 C28 N2 179.3(4)
O6 C29 C31 C32 -0.4(4)
N2 C29 C31 C32 177.7(4)
O6 C29 C31 C40 178.6(3)
N2 C29 C31 C40 -3.3(7)
C29 C31 C32 C33 1.3(4)
C40 C31 C32 C33 -177.7(4)
C29 C31 C32 C34 178.3(4)
C40 C31 C32 C34 -0.7(6)
C31 C32 C33 O6 -1.8(5)
C34 C32 C33 O6 -178.8(4)
C31 C32 C33 C35 177.0(4)
C34 C32 C33 C35 0.0(8)
C32 C33 C35 C36 114.7(6)
O6 C33 C35 C36 -66.6(6)
C33 C35 C36 C37 -175.6(6)
C35 C36 C37 C38 21.1(13)
C29 C31 C40 C41 133.7(4)
C32 C31 C40 C41 -47.6(5)
C29 C31 C40 C42 -47.2(6)
C32 C31 C40 C42 131.6(4)
C42 C40 C41 C43 0.4(6)
C31 C40 C41 C43 179.6(4)
C44 C39 C42 C40 -0.1(7)
C41 C40 C42 C39 -0.3(6)
C31 C40 C42 C39 -179.5(4)
C40 C41 C43 C44 -0.2(7)
C41 C43 C44 C39 -0.2(7)
C42 C39 C44 C43 0.3(7)
O3 C8 N1 C12 -88.9(4)
C7 C8 N1 C12 91.0(5)
O3 C8 N1 S2 67.0(4)
C7 C8 N1 S2 -113.1(4)
C13 C12 N1 C8 -136.6(4)
C15 C12 N1 C8 39.3(5)
C13 C12 N1 S2 68.2(5)
C15 C12 N1 S2 -115.9(4)
C31 C29 N2 C28 -92.1(5)
O6 C29 N2 C28 85.8(4)
C31 C29 N2 S1 109.8(4)
O6 C29 N2 S1 -72.2(4)
C27 C28 N2 C29 120.3(4)
C26 C28 N2 C29 -59.4(5)
C27 C28 N2 S1 -81.8(4)
C26 C28 N2 S1 98.5(4)
O4 S1 N2 C29 -32.7(3)
O5 S1 N2 C29 -161.9(3)
C30 S1 N2 C29 82.7(3)
O4 S1 N2 C28 169.1(3)
O5 S1 N2 C28 39.9(3)
C30 S1 N2 C28 -75.4(4)
C31 C29 O6 C33 -0.7(4)
N2 C29 O6 C33 -179.0(3)
C32 C33 O6 C29 1.5(4)
C35 C33 O6 C29 -177.4(3)
C7 C8 O3 C11 0.1(4)
N1 C8 O3 C11 -179.9(3)
C9 C11 O3 C8 0.3(4)
C19 C11 O3 C8 -176.7(3)
C8 N1 S2 O1 35.2(3)
C12 N1 S2 O1 -169.4(3)
C8 N1 S2 O2 165.0(3)
C12 N1 S2 O2 -39.6(3)
C8 N1 S2 C18 -80.1(3)
C12 N1 S2 C18 75.3(3)
